data_4102579
loop_
_publ_author_name
'Jason England'
'Yisong Guo'
'Erik R. Farquhar'
'Victor G. Young Jr.'
'Eckard M\"unck'
'Lawrence Que Jr.'

_publ_contact_author_address
;Department of Chemistry and Center for Metals in Biocatalysis
University of Minnesota
207 Pleasant St. SE
Minneapolis
MN 55455 
USA
;
_publ_contact_author_email larryque@umn.edu
_publ_contact_author_fax +1(612)6247029
_publ_contact_author_name 'Professor Lawrence Que, Jr.'
_publ_contact_author_phone +1(612)6250389
_publ_section_title
;
 The Crystal Structure of a High-Spin Oxoiron(IV) Complex and
 Characterization of Its Self-Decay Pathway
;
_journal_name_full 'Journal of the American Chemical Society'
_journal_page_first 8635
_journal_page_last 8644
_journal_paper_doi 10.1021/ja100366c
_journal_volume 132
_journal_year 2010
_chemical_formula_moiety 'C21 H12 D36 Fe N10 O, 2(C F3 O3 S), 3(C H2 Cl2)'
_chemical_formula_sum 'C26 H18 Cl6 D36 F6 Fe N10 O7 S2'
_chemical_formula_weight 1101.68
_chemical_name_common 09092a
_chemical_name_systematic
; 
 ? 
;
_space_group_IT_number 14
_symmetry_cell_setting monoclinic
_symmetry_space_group_name_Hall '-P 2ybc'
_symmetry_space_group_name_H-M 'P 1 21/c 1'
_atom_sites_solution_hydrogens geom
_atom_sites_solution_primary direct
_atom_sites_solution_secondary difmap
_audit_creation_method SHELXL-97
_cell_angle_alpha 90.00
_cell_angle_beta 103.645(4)
_cell_angle_gamma 90.00
_cell_formula_units_Z 4
_cell_length_a 17.844(5)
_cell_length_b 12.072(4)
_cell_length_c 21.601(6)
_cell_measurement_reflns_used 2761
_cell_measurement_temperature 123(2)
_cell_measurement_theta_max 26.23
_cell_measurement_theta_min 2.63
_cell_volume 4522(2)
_computing_cell_refinement 'Bruker SMART'
_computing_data_collection 'Bruker SMART'
_computing_data_reduction 'Bruker SAINT'
_computing_molecular_graphics 'Bruker SHELXTL'
_computing_publication_material 'Bruker SHELXTL'
_computing_structure_refinement 'Bruker SHELXTL'
_computing_structure_solution 'Bruker SHELXTL'
_diffrn_ambient_temperature 123(2)
_diffrn_measured_fraction_theta_full 0.997
_diffrn_measured_fraction_theta_max 0.997
_diffrn_measurement_device_type 'CCD area detector'
_diffrn_measurement_method 'phi and omega scans'
_diffrn_radiation_monochromator graphite
_diffrn_radiation_source 'sealed tube'
_diffrn_radiation_type MoK\a
_diffrn_radiation_wavelength 0.71073
_diffrn_reflns_av_R_equivalents 0.0484
_diffrn_reflns_av_sigmaI/netI 0.0475
_diffrn_reflns_limit_h_max 21
_diffrn_reflns_limit_h_min -22
_diffrn_reflns_limit_k_max 15
_diffrn_reflns_limit_k_min 0
_diffrn_reflns_limit_l_max 26
_diffrn_reflns_limit_l_min 0
_diffrn_reflns_number 30966
_diffrn_reflns_theta_full 26.37
_diffrn_reflns_theta_max 26.37
_diffrn_reflns_theta_min 1.94
_exptl_absorpt_coefficient_mu 0.857
_exptl_absorpt_correction_T_max 0.879
_exptl_absorpt_correction_T_min 0.705
_exptl_absorpt_correction_type multi-scan
_exptl_absorpt_process_details 'SADABS (Sheldrick, 2008)'
_exptl_crystal_colour Red
_exptl_crystal_density_diffrn 1.618
_exptl_crystal_density_method 'not measured'
_exptl_crystal_description Plate
_exptl_crystal_F_000 2200
_exptl_crystal_size_max 0.50
_exptl_crystal_size_mid 0.35
_exptl_crystal_size_min 0.15
_refine_diff_density_max 1.354
_refine_diff_density_min -1.060
_refine_diff_density_rms 0.087
_refine_ls_extinction_method none
_refine_ls_goodness_of_fit_ref 1.055
_refine_ls_hydrogen_treatment constr
_refine_ls_matrix_type full
_refine_ls_number_parameters 535
_refine_ls_number_reflns 9206
_refine_ls_number_restraints 0
_refine_ls_restrained_S_all 1.055
_refine_ls_R_factor_all 0.0777
_refine_ls_R_factor_gt 0.0462
_refine_ls_shift/su_max 0.001
_refine_ls_shift/su_mean 0.000
_refine_ls_structure_factor_coef Fsqd
_refine_ls_weighting_details 'calc w=1/[\s^2^(Fo^2^)+(0.0405P)^2^+10.3136P] where P=(Fo^2^+2Fc^2^)/3'
_refine_ls_weighting_scheme calc
_refine_ls_wR_factor_gt 0.1037
_refine_ls_wR_factor_ref 0.1218
_reflns_number_gt 6710
_reflns_number_total 9206
_reflns_threshold_expression >2sigma(I)
_cod_data_source_file ja100366c_si_002.cif
_cod_data_source_block 09092b
_cod_database_code 4102579

loop_
_symmetry_equiv_pos_as_xyz
'x, y, z'
'-x, y+1/2, -z+1/2'
'-x, -y, -z'
'x, -y-1/2, z-1/2'

loop_
_atom_site_label
_atom_site_type_symbol
_atom_site_fract_x
_atom_site_fract_y
_atom_site_fract_z
_atom_site_U_iso_or_equiv
_atom_site_adp_type
_atom_site_occupancy
_atom_site_symmetry_multiplicity
_atom_site_calc_flag
_atom_site_refinement_flags
Fe1 Fe 0.23058(2) 0.36375(4) 0.30520(2) 0.01267(11) Uani 1 1 d .
O1 O 0.29161(13) 0.36862(19) 0.25788(11) 0.0224(5) Uani 1 1 d .
N1 N 0.15411(14) 0.3572(2) 0.36629(12) 0.0147(5) Uani 1 1 d .
N2 N 0.29790(14) 0.2778(2) 0.37627(12) 0.0167(6) Uani 1 1 d .
N3 N 0.14438(14) 0.2852(2) 0.24593(12) 0.0138(5) Uani 1 1 d .
N4 N 0.21798(14) 0.5285(2) 0.31559(12) 0.0160(6) Uani 1 1 d .
N5 N 0.42731(16) 0.2439(2) 0.42985(14) 0.0239(6) Uani 1 1 d .
N6 N 0.37918(15) 0.1791(2) 0.32665(13) 0.0189(6) Uani 1 1 d .
N7 N 0.10312(15) 0.1609(2) 0.16065(12) 0.0178(6) Uani 1 1 d .
N8 N 0.15865(15) 0.3281(2) 0.14424(12) 0.0182(6) Uani 1 1 d .
N9 N 0.21424(15) 0.7038(2) 0.26526(13) 0.0197(6) Uani 1 1 d .
N10 N 0.32780(15) 0.6055(2) 0.29276(14) 0.0214(6) Uani 1 1 d .
C1 C 0.18337(18) 0.2706(3) 0.41557(15) 0.0197(7) Uani 1 1 d .
H1A H 0.1679 0.1962 0.3978 0.024 Uiso 1 1 calc R
H1B H 0.1609 0.2822 0.4528 0.024 Uiso 1 1 calc R
C2 C 0.26986(18) 0.2779(3) 0.43581(15) 0.0213(7) Uani 1 1 d .
H2A H 0.2858 0.3467 0.4603 0.026 Uiso 1 1 calc R
H2B H 0.2911 0.2137 0.4628 0.026 Uiso 1 1 calc R
C3 C 0.36749(17) 0.2352(3) 0.37782(15) 0.0174(7) Uani 1 1 d .
C4 C 0.4345(2) 0.3350(3) 0.47545(17) 0.0292(8) Uani 1 1 d .
D4A D 0.4014 0.3965 0.4560 0.044 Uiso 1 1 calc R
D4B D 0.4883 0.3599 0.4874 0.044 Uiso 1 1 calc R
D4C D 0.4187 0.3095 0.5135 0.044 Uiso 1 1 calc R
C5 C 0.4879(2) 0.1594(3) 0.44677(19) 0.0310(9) Uani 1 1 d .
D5A D 0.4744 0.0956 0.4183 0.046 Uiso 1 1 calc R
D5B D 0.4925 0.1356 0.4909 0.046 Uiso 1 1 calc R
D5C D 0.5371 0.1905 0.4425 0.046 Uiso 1 1 calc R
C6 C 0.4510(2) 0.1858(3) 0.30558(19) 0.0295(8) Uani 1 1 d .
D6A D 0.4844 0.2423 0.3305 0.044 Uiso 1 1 calc R
D6B D 0.4395 0.2058 0.2604 0.044 Uiso 1 1 calc R
D6C D 0.4771 0.1139 0.3117 0.044 Uiso 1 1 calc R
C7 C 0.31686(19) 0.1195(3) 0.28381(16) 0.0229(7) Uani 1 1 d .
D7A D 0.2738 0.1099 0.3043 0.034 Uiso 1 1 calc R
D7B D 0.3355 0.0467 0.2740 0.034 Uiso 1 1 calc R
D7C D 0.2994 0.1618 0.2443 0.034 Uiso 1 1 calc R
C8 C 0.07664(17) 0.3273(3) 0.32695(15) 0.0172(7) Uani 1 1 d .
H8A H 0.0507 0.3940 0.3053 0.021 Uiso 1 1 calc R
H8B H 0.0445 0.2969 0.3545 0.021 Uiso 1 1 calc R
C9 C 0.08573(17) 0.2417(3) 0.27795(15) 0.0170(7) Uani 1 1 d .
H9A H 0.1028 0.1701 0.2989 0.020 Uiso 1 1 calc R
H9B H 0.0361 0.2301 0.2466 0.020 Uiso 1 1 calc R
C10 C 0.13608(16) 0.2579(3) 0.18480(15) 0.0152(6) Uani 1 1 d .
C11 C 0.1139(2) 0.0578(3) 0.19695(16) 0.0210(7) Uani 1 1 d .
D11A D 0.1550 0.0675 0.2356 0.031 Uiso 1 1 calc R
D11B D 0.1282 -0.0015 0.1709 0.031 Uiso 1 1 calc R
D11C D 0.0658 0.0380 0.2087 0.031 Uiso 1 1 calc R
C12 C 0.0528(2) 0.1522(3) 0.09712(16) 0.0249(8) Uani 1 1 d .
D12A D 0.0403 0.2265 0.0795 0.037 Uiso 1 1 calc R
D12B D 0.0052 0.1137 0.0995 0.037 Uiso 1 1 calc R
D12C D 0.0791 0.1104 0.0695 0.037 Uiso 1 1 calc R
C13 C 0.1849(2) 0.2897(3) 0.08870(16) 0.0277(8) Uani 1 1 d .
D13A D 0.1944 0.2097 0.0921 0.042 Uiso 1 1 calc R
D13B D 0.2327 0.3281 0.0869 0.042 Uiso 1 1 calc R
D13C D 0.1452 0.3055 0.0499 0.042 Uiso 1 1 calc R
C14 C 0.1604(2) 0.4483(3) 0.15364(16) 0.0224(7) Uani 1 1 d .
D14A D 0.1300 0.4677 0.1844 0.034 Uiso 1 1 calc R
D14B D 0.1386 0.4851 0.1129 0.034 Uiso 1 1 calc R
D14C D 0.2139 0.4726 0.1699 0.034 Uiso 1 1 calc R
C15 C 0.15347(19) 0.4692(3) 0.39538(15) 0.0190(7) Uani 1 1 d .
H15A H 0.1996 0.4783 0.4309 0.023 Uiso 1 1 calc R
H15B H 0.1070 0.4775 0.4126 0.023 Uiso 1 1 calc R
C16 C 0.15327(18) 0.5563(3) 0.34506(16) 0.0190(7) Uani 1 1 d .
H16A H 0.1037 0.5552 0.3126 0.023 Uiso 1 1 calc R
H16B H 0.1607 0.6309 0.3646 0.023 Uiso 1 1 calc R
C17 C 0.25195(18) 0.6112(3) 0.29116(15) 0.0179(7) Uani 1 1 d .
C18 C 0.13230(18) 0.7057(3) 0.23387(16) 0.0228(7) Uani 1 1 d .
D18A D 0.1140 0.6298 0.2239 0.034 Uiso 1 1 calc R
D18B D 0.1245 0.7488 0.1944 0.034 Uiso 1 1 calc R
D18C D 0.1034 0.7399 0.2622 0.034 Uiso 1 1 calc R
C19 C 0.2515(2) 0.8124(3) 0.26932(18) 0.0258(8) Uani 1 1 d .
D19A D 0.3020 0.8088 0.2994 0.039 Uiso 1 1 calc R
D19B D 0.2193 0.8675 0.2840 0.039 Uiso 1 1 calc R
D19C D 0.2583 0.8338 0.2272 0.039 Uiso 1 1 calc R
C20 C 0.3602(2) 0.6455(3) 0.24124(19) 0.0316(9) Uani 1 1 d .
D20A D 0.3184 0.6671 0.2051 0.047 Uiso 1 1 calc R
D20B D 0.3910 0.5867 0.2280 0.047 Uiso 1 1 calc R
D20C D 0.3932 0.7098 0.2559 0.047 Uiso 1 1 calc R
C21 C 0.3816(2) 0.5457(3) 0.3431(2) 0.0315(9) Uani 1 1 d .
D21A D 0.3575 0.5325 0.3788 0.047 Uiso 1 1 calc R
D21B D 0.4285 0.5898 0.3578 0.047 Uiso 1 1 calc R
D21C D 0.3948 0.4746 0.3265 0.047 Uiso 1 1 calc R
S1 S 0.07943(5) 0.92900(7) 0.35790(4) 0.02104(19) Uani 1 1 d .
O2 O 0.01104(15) 0.9442(3) 0.30810(12) 0.0383(7) Uani 1 1 d .
O3 O 0.09727(17) 0.8161(2) 0.37773(13) 0.0371(7) Uani 1 1 d .
O4 O 0.14525(13) 0.9936(2) 0.35131(11) 0.0243(5) Uani 1 1 d .
C22 C 0.0544(2) 0.9906(3) 0.42775(16) 0.0226(7) Uani 1 1 d .
F1 F 0.11617(13) 0.9972(2) 0.47630(10) 0.0388(6) Uani 1 1 d .
F2 F 0.02691(13) 1.09253(17) 0.41591(11) 0.0374(5) Uani 1 1 d .
F3 F 0.00184(12) 0.93007(18) 0.44695(10) 0.0328(5) Uani 1 1 d .
S2 S 0.31432(5) 1.02444(7) 0.09908(5) 0.0283(2) Uani 1 1 d .
O5 O 0.35054(19) 1.1306(2) 0.11235(17) 0.0524(8) Uani 1 1 d .
O6 O 0.25945(16) 0.9969(3) 0.13548(16) 0.0488(8) Uani 1 1 d .
O7 O 0.29169(19) 0.9961(2) 0.03324(14) 0.0487(8) Uani 1 1 d .
C23 C 0.3929(2) 0.9294(4) 0.1301(2) 0.0367(9) Uani 1 1 d .
F4 F 0.37005(15) 0.8236(2) 0.12272(14) 0.0526(7) Uani 1 1 d .
F5 F 0.44915(14) 0.9410(3) 0.09983(16) 0.0661(9) Uani 1 1 d .
F6 F 0.42386(18) 0.9458(3) 0.19114(14) 0.0775(10) Uani 1 1 d .
C24 C 0.1502(2) 0.8047(3) 0.02959(18) 0.0316(9) Uani 1 1 d .
H24A H 0.1361 0.7758 -0.0145 0.038 Uiso 1 1 calc R
H24B H 0.1856 0.8682 0.0306 0.038 Uiso 1 1 calc R
Cl1 Cl 0.06581(6) 0.85002(10) 0.05209(5) 0.0436(3) Uani 1 1 d .
Cl2 Cl 0.19749(6) 0.69998(8) 0.08132(5) 0.0370(2) Uani 1 1 d .
C25 C 0.5973(3) -0.1286(3) 0.3506(2) 0.0466(11) Uani 1 1 d .
H25A H 0.6063 -0.1099 0.3083 0.056 Uiso 1 1 calc R
H25B H 0.6223 -0.2008 0.3641 0.056 Uiso 1 1 calc R
Cl3 Cl 0.49859(8) -0.13863(14) 0.34531(9) 0.0879(5) Uani 1 1 d .
Cl4 Cl 0.63786(8) -0.02612(13) 0.40592(7) 0.0727(4) Uani 1 1 d .
C26 C 0.2834(2) 0.8648(3) 0.4465(2) 0.0415(10) Uani 1 1 d .
H26A H 0.2738 0.8878 0.4879 0.050 Uiso 1 1 calc R
H26B H 0.2339 0.8698 0.4141 0.050 Uiso 1 1 calc R
Cl5 Cl 0.31440(7) 0.72757(9) 0.45209(6) 0.0530(3) Uani 1 1 d .
Cl6 Cl 0.34915(6) 0.95667(10) 0.42588(6) 0.0490(3) Uani 1 1 d .

loop_
_atom_site_aniso_label
_atom_site_aniso_U_11
_atom_site_aniso_U_22
_atom_site_aniso_U_33
_atom_site_aniso_U_23
_atom_site_aniso_U_13
_atom_site_aniso_U_12
Fe1 0.0118(2) 0.0131(2) 0.0125(2) -0.00060(18) 0.00166(16) 0.00110(17)
O1 0.0213(12) 0.0228(12) 0.0233(12) -0.0002(10) 0.0057(10) 0.0017(10)
N1 0.0150(13) 0.0160(13) 0.0128(13) 0.0002(11) 0.0027(10) 0.0016(11)
N2 0.0167(13) 0.0169(14) 0.0154(13) 0.0010(11) 0.0016(11) 0.0026(11)
N3 0.0134(12) 0.0159(13) 0.0120(13) -0.0009(10) 0.0028(10) -0.0013(10)
N4 0.0146(13) 0.0137(13) 0.0198(14) -0.0021(11) 0.0043(11) 0.0009(10)
N5 0.0184(14) 0.0232(15) 0.0256(16) 0.0005(12) -0.0037(12) 0.0015(12)
N6 0.0151(13) 0.0185(14) 0.0230(15) -0.0004(12) 0.0041(11) 0.0034(11)
N7 0.0219(14) 0.0143(14) 0.0155(14) 0.0001(11) 0.0012(11) 0.0014(11)
N8 0.0199(14) 0.0197(14) 0.0153(14) -0.0020(11) 0.0045(11) -0.0022(11)
N9 0.0211(14) 0.0163(14) 0.0219(15) 0.0010(11) 0.0057(12) 0.0008(11)
N10 0.0167(14) 0.0175(14) 0.0300(16) 0.0020(12) 0.0055(12) 0.0003(11)
C1 0.0227(17) 0.0240(18) 0.0138(16) 0.0048(13) 0.0073(13) 0.0046(14)
C2 0.0219(17) 0.0276(19) 0.0132(16) 0.0013(14) 0.0017(13) 0.0072(14)
C3 0.0159(15) 0.0139(16) 0.0210(17) 0.0036(13) 0.0015(13) -0.0007(12)
C4 0.0255(19) 0.032(2) 0.0243(19) -0.0070(16) -0.0053(15) -0.0030(16)
C5 0.0174(17) 0.032(2) 0.037(2) 0.0056(17) -0.0064(15) 0.0049(15)
C6 0.0210(18) 0.033(2) 0.038(2) 0.0006(17) 0.0132(16) 0.0032(15)
C7 0.0243(18) 0.0206(18) 0.0226(18) -0.0060(14) 0.0030(14) 0.0020(14)
C8 0.0128(15) 0.0235(17) 0.0157(16) 0.0006(13) 0.0043(12) -0.0002(13)
C9 0.0140(15) 0.0177(16) 0.0199(17) 0.0009(13) 0.0050(13) -0.0033(12)
C10 0.0104(14) 0.0152(16) 0.0181(16) 0.0010(13) -0.0004(12) 0.0030(12)
C11 0.0297(18) 0.0132(16) 0.0202(17) -0.0017(13) 0.0063(14) -0.0018(14)
C12 0.0306(19) 0.0219(18) 0.0171(17) -0.0052(14) -0.0047(14) -0.0030(15)
C13 0.034(2) 0.032(2) 0.0203(18) -0.0008(15) 0.0121(15) -0.0007(16)
C14 0.0285(18) 0.0168(16) 0.0217(18) 0.0003(14) 0.0055(15) -0.0043(14)
C15 0.0191(16) 0.0203(17) 0.0184(17) -0.0045(13) 0.0061(13) 0.0030(13)
C16 0.0191(16) 0.0169(16) 0.0222(17) -0.0031(13) 0.0071(13) 0.0018(13)
C17 0.0195(16) 0.0149(16) 0.0182(17) -0.0042(13) 0.0026(13) -0.0005(13)
C18 0.0211(17) 0.0245(18) 0.0218(18) 0.0023(14) 0.0029(14) 0.0080(14)
C19 0.033(2) 0.0165(17) 0.030(2) 0.0004(15) 0.0110(16) 0.0010(15)
C20 0.0268(19) 0.027(2) 0.045(2) -0.0013(17) 0.0175(17) -0.0026(16)
C21 0.0174(17) 0.0245(19) 0.048(2) 0.0002(17) -0.0018(16) 0.0006(15)
S1 0.0266(4) 0.0206(4) 0.0176(4) -0.0042(3) 0.0087(3) -0.0034(3)
O2 0.0298(14) 0.065(2) 0.0182(13) -0.0066(13) 0.0022(11) -0.0126(14)
O3 0.0572(18) 0.0180(13) 0.0453(17) -0.0050(12) 0.0303(15) -0.0014(12)
O4 0.0237(12) 0.0262(13) 0.0240(13) 0.0052(10) 0.0076(10) 0.0000(10)
C22 0.0274(18) 0.0195(17) 0.0217(18) -0.0038(14) 0.0075(15) -0.0015(14)
F1 0.0356(12) 0.0567(15) 0.0209(11) -0.0125(10) 0.0001(9) -0.0002(11)
F2 0.0476(14) 0.0223(11) 0.0484(14) -0.0007(10) 0.0233(11) 0.0087(10)
F3 0.0422(13) 0.0326(12) 0.0300(12) -0.0068(9) 0.0216(10) -0.0108(10)
S2 0.0280(5) 0.0211(5) 0.0340(5) 0.0004(4) 0.0036(4) 0.0016(4)
O5 0.058(2) 0.0250(15) 0.075(2) -0.0124(15) 0.0168(18) -0.0096(14)
O6 0.0341(16) 0.0512(19) 0.068(2) -0.0041(16) 0.0262(15) 0.0016(14)
O7 0.068(2) 0.0364(17) 0.0329(16) 0.0085(13) -0.0058(15) -0.0010(15)
C23 0.028(2) 0.041(2) 0.038(2) -0.0056(19) 0.0017(18) 0.0047(18)
F4 0.0493(15) 0.0307(13) 0.0746(19) 0.0120(13) 0.0081(14) 0.0106(11)
F5 0.0330(14) 0.069(2) 0.105(2) -0.0193(18) 0.0318(15) -0.0001(13)
F6 0.071(2) 0.098(3) 0.0449(17) -0.0084(17) -0.0234(15) 0.0276(18)
C24 0.036(2) 0.031(2) 0.027(2) 0.0012(16) 0.0070(17) -0.0019(17)
Cl1 0.0403(6) 0.0524(7) 0.0340(5) -0.0119(5) 0.0005(4) 0.0090(5)
Cl2 0.0475(6) 0.0307(5) 0.0335(5) 0.0056(4) 0.0112(4) 0.0038(4)
C25 0.069(3) 0.024(2) 0.049(3) -0.0027(19) 0.018(2) 0.010(2)
Cl3 0.0555(8) 0.0697(10) 0.1225(14) -0.0344(10) -0.0111(9) 0.0091(7)
Cl4 0.0516(7) 0.0745(10) 0.0820(10) -0.0400(8) -0.0042(7) 0.0201(7)
C26 0.039(2) 0.037(2) 0.052(3) 0.006(2) 0.017(2) -0.0056(19)
Cl5 0.0511(7) 0.0341(6) 0.0630(8) 0.0039(5) -0.0085(6) -0.0010(5)
Cl6 0.0451(6) 0.0509(7) 0.0477(7) 0.0137(5) 0.0047(5) -0.0152(5)

loop_
_atom_type_symbol
_atom_type_description
_atom_type_scat_dispersion_real
_atom_type_scat_dispersion_imag
_atom_type_scat_source
C C 0.0033 0.0016 'International Tables Vol C Tables 4.2.6.8 and 6.1.1.4'
D D 0.0000 0.0000 'International Tables Vol C Tables 4.2.6.8 and 6.1.1.4'
H H 0.0000 0.0000 'International Tables Vol C Tables 4.2.6.8 and 6.1.1.4'
N N 0.0061 0.0033 'International Tables Vol C Tables 4.2.6.8 and 6.1.1.4'
O O 0.0106 0.0060 'International Tables Vol C Tables 4.2.6.8 and 6.1.1.4'
F F 0.0171 0.0103 'International Tables Vol C Tables 4.2.6.8 and 6.1.1.4'
S S 0.1246 0.1234 'International Tables Vol C Tables 4.2.6.8 and 6.1.1.4'
Cl Cl 0.1484 0.1585 'International Tables Vol C Tables 4.2.6.8 and 6.1.1.4'
Fe Fe 0.3463 0.8444 'International Tables Vol C Tables 4.2.6.8 and 6.1.1.4'

loop_
_geom_angle_atom_site_label_1
_geom_angle_atom_site_label_2
_geom_angle_atom_site_label_3
_geom_angle
O1 Fe1 N3 98.05(11)
O1 Fe1 N2 97.38(11)
N3 Fe1 N2 118.59(11)
O1 Fe1 N4 98.04(11)
N3 Fe1 N4 116.78(11)
N2 Fe1 N4 119.17(11)
O1 Fe1 N1 179.32(11)
N3 Fe1 N1 82.49(10)
N2 Fe1 N1 82.00(10)
N4 Fe1 N1 82.07(10)
C8 N1 C15 111.3(2)
C8 N1 C1 111.0(2)
C15 N1 C1 111.7(2)
C8 N1 Fe1 107.62(18)
C15 N1 Fe1 107.44(18)
C1 N1 Fe1 107.59(18)
C3 N2 C2 118.6(3)
C3 N2 Fe1 127.2(2)
C2 N2 Fe1 113.58(19)
C10 N3 C9 116.7(2)
C10 N3 Fe1 129.9(2)
C9 N3 Fe1 113.07(18)
C17 N4 C16 118.1(3)
C17 N4 Fe1 128.1(2)
C16 N4 Fe1 112.88(19)
C3 N5 C4 122.9(3)
C3 N5 C5 122.7(3)
C4 N5 C5 114.4(3)
C3 N6 C7 121.6(3)
C3 N6 C6 122.8(3)
C7 N6 C6 115.1(3)
C10 N7 C12 122.6(3)
C10 N7 C11 122.6(3)
C12 N7 C11 114.8(3)
C10 N8 C13 122.4(3)
C10 N8 C14 122.2(3)
C13 N8 C14 115.3(3)
C17 N9 C18 123.4(3)
C17 N9 C19 122.7(3)
C18 N9 C19 113.9(3)
C17 N10 C20 122.8(3)
C17 N10 C21 121.6(3)
C20 N10 C21 115.1(3)
N1 C1 C2 109.1(3)
N1 C1 H1A 109.9
C2 C1 H1A 109.9
N1 C1 H1B 109.9
C2 C1 H1B 109.9
H1A C1 H1B 108.3
N2 C2 C1 106.3(2)
N2 C2 H2A 110.5
C1 C2 H2A 110.5
N2 C2 H2B 110.5
C1 C2 H2B 110.5
H2A C2 H2B 108.7
N2 C3 N6 119.6(3)
N2 C3 N5 122.3(3)
N6 C3 N5 118.2(3)
N5 C4 D4A 109.5
N5 C4 D4B 109.5
D4A C4 D4B 109.5
N5 C4 D4C 109.5
D4A C4 D4C 109.5
D4B C4 D4C 109.5
N5 C5 D5A 109.5
N5 C5 D5B 109.5
D5A C5 D5B 109.5
N5 C5 D5C 109.5
D5A C5 D5C 109.5
D5B C5 D5C 109.5
N6 C6 D6A 109.5
N6 C6 D6B 109.5
D6A C6 D6B 109.5
N6 C6 D6C 109.5
D6A C6 D6C 109.5
D6B C6 D6C 109.5
N6 C7 D7A 109.5
N6 C7 D7B 109.5
D7A C7 D7B 109.5
N6 C7 D7C 109.5
D7A C7 D7C 109.5
D7B C7 D7C 109.5
N1 C8 C9 109.1(2)
N1 C8 H8A 109.9
C9 C8 H8A 109.9
N1 C8 H8B 109.9
C9 C8 H8B 109.9
H8A C8 H8B 108.3
N3 C9 C8 106.8(2)
N3 C9 H9A 110.4
C8 C9 H9A 110.4
N3 C9 H9B 110.4
C8 C9 H9B 110.4
H9A C9 H9B 108.6
N3 C10 N8 120.5(3)
N3 C10 N7 122.0(3)
N8 C10 N7 117.5(3)
N7 C11 D11A 109.5
N7 C11 D11B 109.5
D11A C11 D11B 109.5
N7 C11 D11C 109.5
D11A C11 D11C 109.5
D11B C11 D11C 109.5
N7 C12 D12A 109.5
N7 C12 D12B 109.5
D12A C12 D12B 109.5
N7 C12 D12C 109.5
D12A C12 D12C 109.5
D12B C12 D12C 109.5
N8 C13 D13A 109.5
N8 C13 D13B 109.5
D13A C13 D13B 109.5
N8 C13 D13C 109.5
D13A C13 D13C 109.5
D13B C13 D13C 109.5
N8 C14 D14A 109.5
N8 C14 D14B 109.5
D14A C14 D14B 109.5
N8 C14 D14C 109.5
D14A C14 D14C 109.5
D14B C14 D14C 109.5
N1 C15 C16 109.0(3)
N1 C15 H15A 109.9
C16 C15 H15A 109.9
N1 C15 H15B 109.9
C16 C15 H15B 109.9
H15A C15 H15B 108.3
N4 C16 C15 106.4(2)
N4 C16 H16A 110.5
C15 C16 H16A 110.5
N4 C16 H16B 110.5
C15 C16 H16B 110.5
H16A C16 H16B 108.6
N4 C17 N10 119.8(3)
N4 C17 N9 123.4(3)
N10 C17 N9 116.8(3)
N9 C18 D18A 109.5
N9 C18 D18B 109.5
D18A C18 D18B 109.5
N9 C18 D18C 109.5
D18A C18 D18C 109.5
D18B C18 D18C 109.5
N9 C19 D19A 109.5
N9 C19 D19B 109.5
D19A C19 D19B 109.5
N9 C19 D19C 109.5
D19A C19 D19C 109.5
D19B C19 D19C 109.5
N10 C20 D20A 109.5
N10 C20 D20B 109.5
D20A C20 D20B 109.5
N10 C20 D20C 109.5
D20A C20 D20C 109.5
D20B C20 D20C 109.5
N10 C21 D21A 109.5
N10 C21 D21B 109.5
D21A C21 D21B 109.5
N10 C21 D21C 109.5
D21A C21 D21C 109.5
D21B C21 D21C 109.5
O2 S1 O3 115.61(18)
O2 S1 O4 115.13(15)
O3 S1 O4 114.32(16)
O2 S1 C22 103.68(16)
O3 S1 C22 102.66(16)
O4 S1 C22 102.95(15)
F2 C22 F3 108.3(3)
F2 C22 F1 107.2(3)
F3 C22 F1 107.5(3)
F2 C22 S1 111.7(2)
F3 C22 S1 111.2(2)
F1 C22 S1 110.9(2)
O7 S2 O6 115.0(2)
O7 S2 O5 115.0(2)
O6 S2 O5 115.63(19)
O7 S2 C23 103.24(19)
O6 S2 C23 102.7(2)
O5 S2 C23 102.6(2)
F6 C23 F5 106.8(3)
F6 C23 F4 107.9(4)
F5 C23 F4 106.6(3)
F6 C23 S2 112.3(3)
F5 C23 S2 111.1(3)
F4 C23 S2 111.8(3)
Cl2 C24 Cl1 110.9(2)
Cl2 C24 H24A 109.5
Cl1 C24 H24A 109.5
Cl2 C24 H24B 109.5
Cl1 C24 H24B 109.5
H24A C24 H24B 108.0
Cl3 C25 Cl4 110.0(2)
Cl3 C25 H25A 109.7
Cl4 C25 H25A 109.7
Cl3 C25 H25B 109.7
Cl4 C25 H25B 109.7
H25A C25 H25B 108.2
Cl5 C26 Cl6 113.6(2)
Cl5 C26 H26A 108.8
Cl6 C26 H26A 108.8
Cl5 C26 H26B 108.8
Cl6 C26 H26B 108.8
H26A C26 H26B 107.7

loop_
_geom_bond_atom_site_label_1
_geom_bond_atom_site_label_2
_geom_bond_distance
Fe1 O1 1.661(2)
Fe1 N3 1.994(3)
Fe1 N2 2.001(3)
Fe1 N4 2.020(3)
Fe1 N1 2.112(3)
N1 C8 1.486(4)
N1 C15 1.492(4)
N1 C1 1.496(4)
N2 C3 1.338(4)
N2 C2 1.486(4)
N3 C10 1.335(4)
N3 C9 1.480(4)
N4 C17 1.339(4)
N4 C16 1.482(4)
N5 C3 1.359(4)
N5 C4 1.461(4)
N5 C5 1.469(4)
N6 C3 1.354(4)
N6 C7 1.458(4)
N6 C6 1.459(4)
N7 C10 1.358(4)
N7 C12 1.455(4)
N7 C11 1.460(4)
N8 C10 1.347(4)
N8 C13 1.462(4)
N8 C14 1.464(4)
N9 C17 1.356(4)
N9 C18 1.460(4)
N9 C19 1.464(4)
N10 C17 1.348(4)
N10 C20 1.453(5)
N10 C21 1.460(4)
C1 C2 1.504(5)
C1 H1A 0.9900
C1 H1B 0.9900
C2 H2A 0.9900
C2 H2B 0.9900
C4 D4A 0.9800
C4 D4B 0.9800
C4 D4C 0.9800
C5 D5A 0.9800
C5 D5B 0.9800
C5 D5C 0.9800
C6 D6A 0.9800
C6 D6B 0.9800
C6 D6C 0.9800
C7 D7A 0.9800
C7 D7B 0.9800
C7 D7C 0.9800
C8 C9 1.515(4)
C8 H8A 0.9900
C8 H8B 0.9900
C9 H9A 0.9900
C9 H9B 0.9900
C11 D11A 0.9800
C11 D11B 0.9800
C11 D11C 0.9800
C12 D12A 0.9800
C12 D12B 0.9800
C12 D12C 0.9800
C13 D13A 0.9800
C13 D13B 0.9800
C13 D13C 0.9800
C14 D14A 0.9800
C14 D14B 0.9800
C14 D14C 0.9800
C15 C16 1.512(5)
C15 H15A 0.9900
C15 H15B 0.9900
C16 H16A 0.9900
C16 H16B 0.9900
C18 D18A 0.9800
C18 D18B 0.9800
C18 D18C 0.9800
C19 D19A 0.9800
C19 D19B 0.9800
C19 D19C 0.9800
C20 D20A 0.9800
C20 D20B 0.9800
C20 D20C 0.9800
C21 D21A 0.9800
C21 D21B 0.9800
C21 D21C 0.9800
S1 O2 1.436(3)
S1 O3 1.442(3)
S1 O4 1.444(2)
S1 C22 1.829(3)
C22 F2 1.327(4)
C22 F3 1.330(4)
C22 F1 1.332(4)
S2 O7 1.426(3)
S2 O6 1.432(3)
S2 O5 1.433(3)
S2 C23 1.813(4)
C23 F6 1.318(5)
C23 F5 1.328(5)
C23 F4 1.339(5)
C24 Cl2 1.764(4)
C24 Cl1 1.775(4)
C24 H24A 0.9900
C24 H24B 0.9900
C25 Cl3 1.742(5)
C25 Cl4 1.753(5)
C25 H25A 0.9900
C25 H25B 0.9900
C26 Cl5 1.742(4)
C26 Cl6 1.746(4)
C26 H26A 0.9900
C26 H26B 0.9900

loop_
_geom_torsion_atom_site_label_1
_geom_torsion_atom_site_label_2
_geom_torsion_atom_site_label_3
_geom_torsion_atom_site_label_4
_geom_torsion
O1 Fe1 N1 C8 -157(9)
N3 Fe1 N1 C8 -14.28(19)
N2 Fe1 N1 C8 -134.7(2)
N4 Fe1 N1 C8 104.2(2)
O1 Fe1 N1 C15 83(9)
N3 Fe1 N1 C15 -134.2(2)
N2 Fe1 N1 C15 105.4(2)
N4 Fe1 N1 C15 -15.69(19)
O1 Fe1 N1 C1 -37(9)
N3 Fe1 N1 C1 105.4(2)
N2 Fe1 N1 C1 -15.0(2)
N4 Fe1 N1 C1 -136.1(2)
O1 Fe1 N2 C3 -4.0(3)
N3 Fe1 N2 C3 99.4(3)
N4 Fe1 N2 C3 -107.5(3)
N1 Fe1 N2 C3 176.3(3)
O1 Fe1 N2 C2 166.7(2)
N3 Fe1 N2 C2 -89.9(2)
N4 Fe1 N2 C2 63.2(2)
N1 Fe1 N2 C2 -13.0(2)
O1 Fe1 N3 C10 -7.0(3)
N2 Fe1 N3 C10 -110.0(3)
N4 Fe1 N3 C10 96.3(3)
N1 Fe1 N3 C10 173.4(3)
O1 Fe1 N3 C9 166.0(2)
N2 Fe1 N3 C9 63.0(2)
N4 Fe1 N3 C9 -90.8(2)
N1 Fe1 N3 C9 -13.6(2)
O1 Fe1 N4 C17 -1.2(3)
N3 Fe1 N4 C17 -104.5(3)
N2 Fe1 N4 C17 101.9(3)
N1 Fe1 N4 C17 178.1(3)
O1 Fe1 N4 C16 167.9(2)
N3 Fe1 N4 C16 64.6(2)
N2 Fe1 N4 C16 -89.0(2)
N1 Fe1 N4 C16 -12.8(2)
C8 N1 C1 C2 157.5(3)
C15 N1 C1 C2 -77.7(3)
Fe1 N1 C1 C2 40.0(3)
C3 N2 C2 C1 -150.5(3)
Fe1 N2 C2 C1 37.9(3)
N1 C1 C2 N2 -50.6(3)
C2 N2 C3 N6 144.1(3)
Fe1 N2 C3 N6 -45.6(4)
C2 N2 C3 N5 -34.4(4)
Fe1 N2 C3 N5 135.9(3)
C7 N6 C3 N2 -28.9(4)
C6 N6 C3 N2 142.7(3)
C7 N6 C3 N5 149.7(3)
C6 N6 C3 N5 -38.7(4)
C4 N5 C3 N2 -27.6(5)
C5 N5 C3 N2 149.0(3)
C4 N5 C3 N6 153.8(3)
C5 N5 C3 N6 -29.6(5)
C15 N1 C8 C9 156.3(3)
C1 N1 C8 C9 -78.7(3)
Fe1 N1 C8 C9 38.8(3)
C10 N3 C9 C8 -147.9(3)
Fe1 N3 C9 C8 38.1(3)
N1 C8 C9 N3 -50.3(3)
C9 N3 C10 N8 147.9(3)
Fe1 N3 C10 N8 -39.4(4)
C9 N3 C10 N7 -30.4(4)
Fe1 N3 C10 N7 142.4(2)
C13 N8 C10 N3 150.9(3)
C14 N8 C10 N3 -27.6(4)
C13 N8 C10 N7 -30.8(4)
C14 N8 C10 N7 150.7(3)
C12 N7 C10 N3 142.2(3)
C11 N7 C10 N3 -36.3(4)
C12 N7 C10 N8 -36.0(4)
C11 N7 C10 N8 145.4(3)
C8 N1 C15 C16 -76.6(3)
C1 N1 C15 C16 158.8(2)
Fe1 N1 C15 C16 41.0(3)
C17 N4 C16 C15 -151.6(3)
Fe1 N4 C16 C15 38.1(3)
N1 C15 C16 N4 -51.7(3)
C16 N4 C17 N10 147.5(3)
Fe1 N4 C17 N10 -43.9(4)
C16 N4 C17 N9 -31.2(4)
Fe1 N4 C17 N9 137.4(3)
C20 N10 C17 N4 142.7(3)
C21 N10 C17 N4 -29.5(5)
C20 N10 C17 N9 -38.6(4)
C21 N10 C17 N9 149.3(3)
C18 N9 C17 N4 -29.8(5)
C19 N9 C17 N4 146.9(3)
C18 N9 C17 N10 151.5(3)
C19 N9 C17 N10 -31.8(5)
O2 S1 C22 F2 -51.6(3)
O3 S1 C22 F2 -172.3(2)
O4 S1 C22 F2 68.7(3)
O2 S1 C22 F3 69.4(3)
O3 S1 C22 F3 -51.3(3)
O4 S1 C22 F3 -170.3(2)
O2 S1 C22 F1 -171.1(2)
O3 S1 C22 F1 68.2(3)
O4 S1 C22 F1 -50.8(3)
O7 S2 C23 F6 177.7(3)
O6 S2 C23 F6 -62.4(4)
O5 S2 C23 F6 57.9(4)
O7 S2 C23 F5 58.1(3)
O6 S2 C23 F5 178.0(3)
O5 S2 C23 F5 -61.7(3)
O7 S2 C23 F4 -60.8(3)
O6 S2 C23 F4 59.0(3)
O5 S2 C23 F4 179.3(3)
